data_4319138
loop_
_publ_author_name
'E. Coronado'
'J. R. Gal\'an-Mascar\'os'
'C. J. G\'omez-Garc\'ia'
'J. M. Mart\'inez-Agudo'

_publ_section_title
;
 Molecule-Based Magnets Formed by Bimetallic Three-Dimensional Oxalate
 Networks and Chiral Tris(bipyridyl) Complex Cations. The Series
 [ZII(bpy)3][ClO4][MIICrIII(ox)3] (ZII= Ru, Fe, Co, and Ni; MII= Mn, Fe,
 Co, Ni, Cu, and Zn; ox = Oxalate Dianion)
;
_journal_name_full 'Inorganic Chemistry'
_journal_page_first 113
_journal_page_last 120
_journal_paper_doi 10.1021/ic0008870
_journal_volume 40
_journal_year 2001
_chemical_formula_sum 'C36 H24 Cl Cr Mn N6 O16 Ru'
_chemical_formula_weight 1040.1
_chemical_name_systematic
;
  ?
;
_space_group_IT_number 213
_symmetry_cell_setting cubic
_symmetry_space_group_name_Hall 'P 4bd 2ab 3'
_symmetry_space_group_name_H-M 'P 41 3 2'
_atom_sites_solution_hydrogens geom
_atom_sites_solution_primary direct
_atom_sites_solution_secondary difmap
_audit_creation_method SHELXL-97
_cell_angle_alpha 90.00
_cell_angle_beta 90.00
_cell_angle_gamma 90.00
_cell_formula_units_Z 4
_cell_length_a 15.506(2)
_cell_length_b 15.506(2)
_cell_length_c 15.506(2)
_cell_measurement_temperature 293(2)
_cell_volume 3728.2(8)
_computing_structure_refinement 'SHELXL-97 (Sheldrick, 1997)'
_computing_structure_solution 'SIR97 (Giacovazo et al., 1997)'
_diffrn_ambient_temperature 293(2)
_diffrn_measured_fraction_theta_full 1.000
_diffrn_measured_fraction_theta_max 1.000
_diffrn_radiation_monochromator graphite
_diffrn_radiation_source 'fine-focus sealed tube'
_diffrn_radiation_type MoK\a
_diffrn_radiation_wavelength 0.71069
_diffrn_reflns_av_R_equivalents 0.0402
_diffrn_reflns_av_sigmaI/netI 0.0342
_diffrn_reflns_limit_h_max 14
_diffrn_reflns_limit_h_min 0
_diffrn_reflns_limit_k_max 19
_diffrn_reflns_limit_k_min 0
_diffrn_reflns_limit_l_max 19
_diffrn_reflns_limit_l_min 0
_diffrn_reflns_number 3915
_diffrn_reflns_theta_full 26.91
_diffrn_reflns_theta_max 26.91
_diffrn_reflns_theta_min 1.86
_exptl_absorpt_coefficient_mu 1.179
_exptl_crystal_density_diffrn 1.853
_exptl_crystal_density_method 'not measured'
_exptl_crystal_F_000 2080
_refine_diff_density_max 1.550
_refine_diff_density_min -2.472
_refine_diff_density_rms 0.207
_refine_ls_abs_structure_details 'Flack H D (1983), Acta Cryst. A39, 876-881'
_refine_ls_abs_structure_Flack 0.23(13)
_refine_ls_extinction_method none
_refine_ls_goodness_of_fit_ref 1.072
_refine_ls_hydrogen_treatment mixed
_refine_ls_matrix_type full
_refine_ls_number_parameters 114
_refine_ls_number_reflns 1364
_refine_ls_number_restraints 2
_refine_ls_restrained_S_all 1.072
_refine_ls_R_factor_all 0.0692
_refine_ls_R_factor_gt 0.0263
_refine_ls_shift/su_max 0.071
_refine_ls_shift/su_mean 0.011
_refine_ls_structure_factor_coef Fsqd
_refine_ls_weighting_details 'calc w=1/[\s^2^(Fo^2^)+(0.1446P)^2^+4.8035P] where P=(Fo^2^+2Fc^2^)/3'
_refine_ls_weighting_scheme calc
_refine_ls_wR_factor_gt 0.0642
_refine_ls_wR_factor_ref 0.2123
_reflns_number_gt 1090
_reflns_number_total 1364
_reflns_threshold_expression >4sigma(I)
_cod_data_source_file ic0008870.cif
_cod_data_source_block r
_cod_original_formula_sum 'C36 H24 Cl1 Cr1 Mn1 N6 O16 Ru1'
_cod_database_code 4319138

loop_
_symmetry_equiv_pos_as_xyz
'x, y, z'
'-x+1/2, -y, z+1/2'
'x+1/2, -y+1/2, -z'
'-x, y+1/2, -z+1/2'
'z, x, y'
'y, z, x'
'-z+1/2, -x, y+1/2'
'-y, z+1/2, -x+1/2'
'z+1/2, -x+1/2, -y'
'-y+1/2, -z, x+1/2'
'-z, x+1/2, -y+1/2'
'y+1/2, -z+1/2, -x'
'-y+3/4, -x+3/4, -z+3/4'
'y+3/4, x+1/4, -z+1/4'
'y+1/4, -x+1/4, z+3/4'
'-y+1/4, x+3/4, z+1/4'
'-x+3/4, -z+3/4, -y+3/4'
'-z+3/4, -y+3/4, -x+3/4'
'x+3/4, z+1/4, -y+1/4'
'-z+1/4, y+3/4, x+1/4'
'x+1/4, -z+1/4, y+3/4'
'z+3/4, y+1/4, -x+1/4'
'-x+1/4, z+3/4, y+1/4'
'z+1/4, -y+1/4, x+3/4'

loop_
_atom_site_label
_atom_site_type_symbol
_atom_site_fract_x
_atom_site_fract_y
_atom_site_fract_z
_atom_site_U_iso_or_equiv
_atom_site_adp_type
_atom_site_occupancy
_atom_site_symmetry_multiplicity
_atom_site_calc_flag
_atom_site_refinement_flags
_atom_site_disorder_assembly
_atom_site_disorder_group
Ru Ru -0.1250 0.1250 0.6250 0.0260(4) Uani 1 6 d S . .
N1 N 0.0072(3) 0.1252(4) 0.6382(4) 0.0341(11) Uani 1 1 d . . .
C2 C 0.0374(4) 0.1240(5) 0.7204(5) 0.0373(13) Uani 1 1 d . . .
C3 C 0.1245(6) 0.1210(5) 0.7359(6) 0.056(2) Uani 1 1 d . . .
C4 C 0.1805(5) 0.1188(7) 0.6710(8) 0.066(3) Uani 1 1 d . . .
C5 C 0.1521(5) 0.1185(7) 0.5871(8) 0.069(3) Uani 1 1 d . . .
C6 C 0.0653(5) 0.1255(6) 0.5710(6) 0.0505(17) Uani 1 1 d . . .
H3 H 0.141(6) 0.125(6) 0.788(6) 0.04(2) Uiso 1 1 d . . .
H4 H 0.243(8) 0.118(6) 0.688(7) 0.07(3) Uiso 1 1 d . . .
H5 H 0.190(6) 0.115(7) 0.541(6) 0.05(3) Uiso 1 1 d . . .
H6 H 0.044(6) 0.129(7) 0.517(7) 0.06(3) Uiso 1 1 d . . .
Mn Mn 0.10146(9) -0.10146(9) 0.39854(9) 0.0463(6) Uani 0.50 3 d SP A 1
Cr Cr 0.10146(9) -0.10146(9) 0.39854(9) 0.0463(6) Uani 0.50 3 d SP A 2
O1 O 0.2353(4) -0.1153(5) 0.4129(4) 0.0503(14) Uani 1 1 d . . .
O2 O 0.1142(4) -0.1100(5) 0.5337(5) 0.0657(18) Uani 1 1 d . . .
C11 C 0.2605(5) -0.1250 0.4895(5) 0.041(2) Uani 1 2 d S A .
C12 C 0.1896(5) -0.1250 0.5604(5) 0.047(2) Uani 1 2 d S A .
Cl Cl 0.1250 0.3750 0.6250 0.138(4) Uani 1 6 d SD . .
O101 O 0.1805(11) 0.33189(12) 0.57529(12) 0.099(6) Uiso 0.50 1 d PD . 3
O102 O 0.0751(7) 0.4249(7) 0.5751(7) 0.13(2) Uiso 0.50 3 d SPD . 4

loop_
_atom_site_aniso_label
_atom_site_aniso_U_11
_atom_site_aniso_U_22
_atom_site_aniso_U_33
_atom_site_aniso_U_23
_atom_site_aniso_U_13
_atom_site_aniso_U_12
Ru 0.0260(4) 0.0260(4) 0.0260(4) -0.0007(2) 0.0007(2) 0.0007(2)
N1 0.030(2) 0.031(3) 0.041(3) -0.006(2) 0.000(2) -0.001(2)
C2 0.036(3) 0.027(3) 0.049(4) 0.001(3) -0.008(3) -0.001(3)
C3 0.044(4) 0.044(4) 0.082(6) 0.005(4) -0.031(4) 0.001(4)
C4 0.030(4) 0.072(6) 0.097(8) 0.013(6) -0.015(4) 0.001(4)
C5 0.032(4) 0.074(6) 0.100(8) 0.002(6) 0.017(4) -0.001(4)
C6 0.031(4) 0.067(5) 0.054(5) 0.001(4) 0.006(3) 0.007(4)
Mn 0.0463(6) 0.0463(6) 0.0463(6) 0.0026(5) -0.0026(5) -0.0026(5)
Cr 0.0463(6) 0.0463(6) 0.0463(6) 0.0026(5) -0.0026(5) -0.0026(5)
O1 0.049(3) 0.058(4) 0.043(3) 0.001(3) 0.011(2) -0.005(3)
O2 0.048(4) 0.071(5) 0.079(4) -0.004(3) 0.022(3) 0.002(3)
C11 0.045(3) 0.035(5) 0.045(3) -0.006(3) 0.007(4) -0.006(3)
C12 0.050(4) 0.040(5) 0.050(4) -0.006(4) 0.016(5) -0.006(4)
Cl 0.138(4) 0.138(4) 0.138(4) -0.018(5) 0.018(5) -0.018(5)

loop_
_atom_type_symbol
_atom_type_description
_atom_type_scat_dispersion_real
_atom_type_scat_dispersion_imag
_atom_type_scat_source
C C 0.0033 0.0016 'International Tables Vol C Tables 4.2.6.8 and 6.1.1.4'
H H 0.0000 0.0000 'International Tables Vol C Tables 4.2.6.8 and 6.1.1.4'
N N 0.0061 0.0033 'International Tables Vol C Tables 4.2.6.8 and 6.1.1.4'
O O 0.0106 0.0060 'International Tables Vol C Tables 4.2.6.8 and 6.1.1.4'
Cl Cl 0.1484 0.1585 'International Tables Vol C Tables 4.2.6.8 and 6.1.1.4'
Mn Mn 0.3368 0.7283 'International Tables Vol C Tables 4.2.6.8 and 6.1.1.4'
Cr Cr 0.3209 0.6236 'International Tables Vol C Tables 4.2.6.8 and 6.1.1.4'
Ru Ru -1.2594 0.8363 'International Tables Vol C Tables 4.2.6.8 and 6.1.1.4'

loop_
_geom_angle_atom_site_label_1
_geom_angle_atom_site_label_2
_geom_angle_atom_site_label_3
_geom_angle
_geom_angle_site_symmetry_1
_geom_angle_site_symmetry_3
_geom_angle_publ_flag
N1 Ru N1 78.6(3) 17_455 7 ?
N1 Ru N1 90.4(3) 17_455 8_545 ?
N1 Ru N1 95.8(2) 7 8_545 ?
N1 Ru N1 172.0(3) 17_455 . ?
N1 Ru N1 95.8(2) 7 . ?
N1 Ru N1 95.8(2) 8_545 . ?
N1 Ru N1 95.8(2) 17_455 14_456 ?
N1 Ru N1 172.0(3) 7 14_456 ?
N1 Ru N1 78.6(3) 8_545 14_456 ?
N1 Ru N1 90.4(3) . 14_456 ?
N1 Ru N1 95.8(2) 17_455 24_455 ?
N1 Ru N1 90.4(3) 7 24_455 ?
N1 Ru N1 172.0(3) 8_545 24_455 ?
N1 Ru N1 78.6(3) . 24_455 ?
N1 Ru N1 95.8(2) 14_456 24_455 ?
C2 N1 C6 119.0(6) . . ?
C2 N1 Ru 115.9(4) . . ?
C6 N1 Ru 125.1(5) . . ?
C3 C2 N1 120.2(7) . . ?
C3 C2 C2 125.0(5) . 24_455 ?
N1 C2 C2 114.8(4) . 24_455 ?
C4 C3 C2 120.8(8) . . ?
C4 C3 H3 121.8(10) . . ?
C2 C3 H3 117.3(11) . . ?
C3 C4 C5 120.5(7) . . ?
C3 C4 H4 115.7(11) . . ?
C5 C4 H4 123.8(11) . . ?
C6 C5 C4 119.2(8) . . ?
C6 C5 H5 118.7(12) . . ?
C4 C5 H5 122.2(10) . . ?
C5 C6 N1 120.2(8) . . ?
C5 C6 H6 122.6(10) . . ?
N1 C6 H6 117.2(7) . . ?
O1 Mn O1 90.8(2) 7 8_545 ?
O1 Mn O1 90.8(2) 7 . ?
O1 Mn O1 90.8(2) 8_545 . ?
O1 Mn O2 92.9(3) 7 . ?
O1 Mn O2 168.5(3) 8_545 . ?
O1 Mn O2 78.2(2) . . ?
O1 Mn O2 168.5(3) 7 8_545 ?
O1 Mn O2 78.2(2) 8_545 8_545 ?
O1 Mn O2 92.9(3) . 8_545 ?
O2 Mn O2 98.6(2) . 8_545 ?
O1 Mn O2 78.2(2) 7 7 ?
O1 Mn O2 92.9(3) 8_545 7 ?
O1 Mn O2 168.5(3) . 7 ?
O2 Mn O2 98.6(2) . 7 ?
O2 Mn O2 98.6(2) 8_545 7 ?
C11 O1 Mn 114.8(5) . . ?
C12 O2 Mn 115.1(6) . . ?
O1 C11 O1 126.9(10) . 18_545 ?
O1 C11 C12 116.5(5) . . ?
O1 C11 C12 116.5(5) 18_545 . ?
O2 C12 O2 130.0(11) . 18_545 ?
O2 C12 C11 115.0(5) . . ?
O2 C12 C11 115.0(5) 18_545 . ?
O101 Cl O101 109.8(8) 23_545 18 ?
O101 Cl O101 80.6(16) 23_545 . ?
O101 Cl O101 60.4(16) 18 . ?
O101 Cl O101 168.4(16) 23_545 10_565 ?
O101 Cl O101 80.6(16) 18 10_565 ?
O101 Cl O101 109.8(8) . 10_565 ?
O101 Cl O101 60.4(16) 23_545 9_456 ?
O101 Cl O101 168.3(16) 18 9_456 ?
O101 Cl O101 109.8(8) . 9_456 ?
O101 Cl O101 109.8(16) 10_565 9_456 ?
O101 Cl O101 109.8(8) 23_545 14_456 ?
O101 Cl O101 109.8(8) 18 14_456 ?
O101 Cl O101 168.4(16) . 14_456 ?
O101 Cl O101 60.4(8) 10_565 14_456 ?
O101 Cl O101 80.6(8) 9_456 14_456 ?
O101 Cl O102 70.9(9) 23_545 . ?
O101 Cl O102 70.9(9) 18 . ?
O101 Cl O102 109.1(8) . . ?
O101 Cl O102 109.1(9) 10_565 . ?
O101 Cl O102 109.1(8) 9_456 . ?
O101 Cl O102 70.9(8) 14_456 . ?
O101 Cl O102 109.1(9) 23_545 14_456 ?
O101 Cl O102 109.1(9) 18 14_456 ?
O101 Cl O102 70.9(8) . 14_456 ?
O101 Cl O102 70.9(8) 10_565 14_456 ?
O101 Cl O102 70.9(8) 9_456 14_456 ?
O101 Cl O102 109.1(8) 14_456 14_456 ?
O102 Cl O102 180.0(5) . 14_456 ?
Cl O101 O101 59.8(8) . 18 ?
Cl O101 O101 49.7(8) . 23_545 ?
O101 O101 O101 89.9(18) 18 23_545 ?

loop_
_geom_bond_atom_site_label_1
_geom_bond_atom_site_label_2
_geom_bond_distance
_geom_bond_site_symmetry_2
_geom_bond_publ_flag
Ru N1 2.061(5) 17_455 ?
Ru N1 2.061(5) 7 ?
Ru N1 2.061(5) 8_545 ?
Ru N1 2.061(5) . ?
Ru N1 2.061(5) 14_456 ?
Ru N1 2.061(5) 24_455 ?
N1 C2 1.358(9) . ?
N1 C6 1.378(10) . ?
C2 C3 1.372(11) . ?
C2 C2 1.470(13) 24_455 ?
C3 C4 1.330(15) . ?
C3 H3 0.845(8) . ?
C4 C5 1.373(16) . ?
C4 H4 1.002(8) . ?
C5 C6 1.373(11) . ?
C5 H5 0.927(10) . ?
C6 H6 0.906(8) . ?
Mn O1 2.098(6) 7 ?
Mn O1 2.098(6) 8_545 ?
Mn O1 2.098(6) . ?
Mn O2 2.109(8) . ?
Mn O2 2.109(8) 8_545 ?
Mn O2 2.109(8) 7 ?
O1 C11 1.260(7) . ?
O2 C12 1.262(8) . ?
C11 O1 1.260(7) 18_545 ?
C11 C12 1.556(14) . ?
C12 O2 1.262(8) 18_545 ?
Cl O101 1.336(14) 23_545 ?
Cl O101 1.336(14) 18 ?
Cl O101 1.336(14) . ?
Cl O101 1.336(14) 10_565 ?
Cl O101 1.336(14) 9_456 ?
Cl O101 1.336(14) 14_456 ?
Cl O102 1.340(19) . ?
Cl O102 1.340(19) 14_456 ?
O101 O101 1.34(4) 18 ?
O101 O101 1.73(3) 23_545 ?
